data_4072428
loop_
_publ_author_name
'Panichakul, Duanghathai'
'Su, Yan'
'Li, Yongxin'
'Deng, Weiqiao'
'Zhao, Jing'
'Li, Xingwei'

_publ_section_title
;
 A Rare \h3Binding Mode of Aryloxides in Iridium, Rhodium, and Ruthenium
 Complexes
;
_journal_issue 24
_journal_name_full Organometallics
_journal_page_first 6390
_journal_paper_doi 10.1021/om800985u
_journal_volume 27
_journal_year 2008
_chemical_formula_moiety 'C32 H39 Ir2 O3, C H2 Cl2, C12 H9 O2'
_chemical_formula_sum 'C45 H50 Cl2 Ir2 O5'
_chemical_formula_weight 1126.15
_chemical_name_systematic
;

 ?

;
_space_group_IT_number 14
_symmetry_cell_setting monoclinic
_symmetry_space_group_name_Hall '-P 2ybc'
_symmetry_space_group_name_H-M 'P 1 21/c 1'
_atom_sites_solution_hydrogens geom
_atom_sites_solution_primary direct
_atom_sites_solution_secondary difmap
_audit_creation_method SHELXL-97
_cell_angle_alpha 90.00
_cell_angle_beta 100.494(2)
_cell_angle_gamma 90.00
_cell_formula_units_Z 4
_cell_length_a 11.7231(3)
_cell_length_b 18.1973(6)
_cell_length_c 19.5353(6)
_cell_measurement_reflns_used 8946
_cell_measurement_temperature 173(2)
_cell_measurement_theta_max 32.05
_cell_measurement_theta_min 2.24
_cell_volume 4097.7(2)
_computing_cell_refinement 'Bruker SMART'
_computing_data_collection 'Bruker SMART'
_computing_data_reduction 'Bruker SAINT'
_computing_molecular_graphics 'Bruker SHELXTL'
_computing_publication_material 'Bruker SHELXTL'
_computing_structure_refinement 'SHELXL-97 (Sheldrick, 1997)'
_computing_structure_solution 'SHELXS-97 (Sheldrick, 1990)'
_diffrn_ambient_temperature 173(2)
_diffrn_measured_fraction_theta_full 0.999
_diffrn_measured_fraction_theta_max 0.999
_diffrn_measurement_device_type 'CCD area detector'
_diffrn_measurement_method 'phi and omega scans'
_diffrn_radiation_monochromator graphite
_diffrn_radiation_source 'fine-focus sealed tube'
_diffrn_radiation_type MoK\a
_diffrn_radiation_wavelength 0.71073
_diffrn_reflns_av_R_equivalents 0.0441
_diffrn_reflns_av_sigmaI/netI 0.0296
_diffrn_reflns_limit_h_max 17
_diffrn_reflns_limit_h_min -15
_diffrn_reflns_limit_k_max 26
_diffrn_reflns_limit_k_min -27
_diffrn_reflns_limit_l_max 29
_diffrn_reflns_limit_l_min -28
_diffrn_reflns_number 95904
_diffrn_reflns_theta_full 32.00
_diffrn_reflns_theta_max 32.00
_diffrn_reflns_theta_min 1.54
_exptl_absorpt_coefficient_mu 6.664
_exptl_absorpt_correction_T_max 0.3491
_exptl_absorpt_correction_T_min 0.2398
_exptl_absorpt_correction_type multi-scan
_exptl_absorpt_process_details sadabs
_exptl_crystal_colour orange
_exptl_crystal_density_diffrn 1.825
_exptl_crystal_density_method 'not measured'
_exptl_crystal_description block
_exptl_crystal_F_000 2192
_exptl_crystal_size_max 0.30
_exptl_crystal_size_mid 0.28
_exptl_crystal_size_min 0.20
_refine_diff_density_max 1.107
_refine_diff_density_min -1.374
_refine_diff_density_rms 0.298
_refine_ls_extinction_method none
_refine_ls_goodness_of_fit_ref 1.139
_refine_ls_hydrogen_treatment mixed
_refine_ls_matrix_type full
_refine_ls_number_parameters 529
_refine_ls_number_reflns 14220
_refine_ls_number_restraints 26
_refine_ls_restrained_S_all 1.141
_refine_ls_R_factor_all 0.0423
_refine_ls_R_factor_gt 0.0252
_refine_ls_shift/su_max 0.002
_refine_ls_shift/su_mean 0.000
_refine_ls_structure_factor_coef Fsqd
_refine_ls_weighting_details 'calc w=1/[\s^2^(Fo^2^)+(0.0490P)^2^+3.6940P] where P=(Fo^2^+2Fc^2^)/3'
_refine_ls_weighting_scheme calc
_refine_ls_wR_factor_gt 0.0655
_refine_ls_wR_factor_ref 0.0923
_reflns_number_gt 11395
_reflns_number_total 14220
_reflns_threshold_expression >2sigma(I)
_cod_data_source_file om800985u_si_003.cif
_cod_data_source_block lxw59
_cod_depositor_comments
;
The following automatic conversions were performed:

'_symmetry_cell_setting' value 'Monoclinic' changed to 'monoclinic'
according to /home/saulius/struct/CIF-dictionaries/cif_core.dic
dictionary named 'cif_core.dic' version 2.4.1 from 2010-06-29.

Automatic conversion script
Id: cif_fix_values 1715 2011-07-08 13:25:40Z adriana 
;
_cod_original_sg_symbol_H-M P2(1)/c
_cod_database_code 4072428

loop_
_symmetry_equiv_pos_as_xyz
'x, y, z'
'-x, y+1/2, -z+1/2'
'-x, -y, -z'
'x, -y-1/2, z-1/2'

loop_
_atom_site_label
_atom_site_type_symbol
_atom_site_fract_x
_atom_site_fract_y
_atom_site_fract_z
_atom_site_U_iso_or_equiv
_atom_site_adp_type
_atom_site_occupancy
_atom_site_symmetry_multiplicity
_atom_site_calc_flag
_atom_site_refinement_flags
_atom_site_disorder_assembly
_atom_site_disorder_group
Ir1 Ir 0.390901(11) 0.376393(8) 0.177388(7) 0.01913(4) Uani 1 1 d . . .
Ir2 Ir 0.603973(11) 0.347038(8) 0.293920(7) 0.02019(4) Uani 1 1 d . . .
C1 C 0.2050(4) 0.3739(3) 0.1469(2) 0.0327(9) Uani 1 1 d . . .
C2 C 0.2598(3) 0.3248(3) 0.1042(2) 0.0304(8) Uani 1 1 d . . .
C3 C 0.3318(4) 0.3696(2) 0.0681(2) 0.0279(8) Uani 1 1 d . . .
C4 C 0.3251(4) 0.4436(2) 0.0900(2) 0.0297(8) Uani 1 1 d . . .
C5 C 0.2454(4) 0.4464(3) 0.1391(2) 0.0325(9) Uani 1 1 d . . .
C6 C 0.1225(4) 0.3512(4) 0.1929(3) 0.0481(14) Uani 1 1 d . . .
H6A H 0.1278 0.3857 0.2318 0.072 Uiso 1 1 calc R . .
H6B H 0.1423 0.3017 0.2108 0.072 Uiso 1 1 calc R . .
H6C H 0.0433 0.3514 0.1660 0.072 Uiso 1 1 calc R . .
C7 C 0.2391(5) 0.2440(3) 0.0963(3) 0.0441(12) Uani 1 1 d . . .
H7A H 0.2346 0.2225 0.1417 0.066 Uiso 1 1 calc R . .
H7B H 0.3031 0.2212 0.0779 0.066 Uiso 1 1 calc R . .
H7C H 0.1660 0.2352 0.0639 0.066 Uiso 1 1 calc R . .
C8 C 0.4023(4) 0.3427(3) 0.0170(2) 0.0381(10) Uani 1 1 d . . .
H8A H 0.3561 0.3454 -0.0301 0.057 Uiso 1 1 calc R . .
H8B H 0.4255 0.2917 0.0278 0.057 Uiso 1 1 calc R . .
H8C H 0.4717 0.3734 0.0197 0.057 Uiso 1 1 calc R . .
C9 C 0.3884(5) 0.5082(3) 0.0673(3) 0.0423(11) Uani 1 1 d . . .
H9A H 0.4558 0.4909 0.0487 0.063 Uiso 1 1 calc R . .
H9B H 0.4145 0.5404 0.1073 0.063 Uiso 1 1 calc R . .
H9C H 0.3364 0.5355 0.0312 0.063 Uiso 1 1 calc R . .
C10 C 0.2100(5) 0.5143(3) 0.1714(3) 0.0495(14) Uani 1 1 d . . .
H10A H 0.1759 0.5015 0.2121 0.074 Uiso 1 1 calc R . .
H10B H 0.1525 0.5408 0.1375 0.074 Uiso 1 1 calc R . .
H10C H 0.2780 0.5457 0.1860 0.074 Uiso 1 1 calc R . .
C11 C 0.4967(3) 0.4996(2) 0.2755(2) 0.0246(7) Uani 1 1 d . . .
C12 C 0.5453(4) 0.5653(2) 0.2573(2) 0.0323(9) Uani 1 1 d . . .
H12 H 0.5929 0.5643 0.2228 0.039 Uiso 1 1 calc R . .
C13 C 0.5266(5) 0.6310(3) 0.2876(3) 0.0407(11) Uani 1 1 d . . .
H13 H 0.5609 0.6750 0.2749 0.049 Uiso 1 1 calc R . .
C14 C 0.4572(6) 0.6315(3) 0.3365(3) 0.0521(15) Uani 1 1 d . . .
H14 H 0.4429 0.6764 0.3583 0.062 Uiso 1 1 calc R . .
C15 C 0.4076(5) 0.5674(3) 0.3547(3) 0.0430(11) Uani 1 1 d . . .
H15 H 0.3583 0.5703 0.3882 0.052 Uiso 1 1 calc R . .
C16 C 0.4255(3) 0.4987(2) 0.3271(2) 0.0264(8) Uani 1 1 d . . .
C17 C 0.3692(4) 0.4335(2) 0.3540(2) 0.0289(8) Uani 1 1 d . . .
C18 C 0.3151(6) 0.4439(4) 0.4124(3) 0.0597(17) Uani 1 1 d . . .
H18 H 0.3176 0.4917 0.4320 0.072 Uiso 1 1 calc R . .
C19 C 0.2592(7) 0.3900(4) 0.4426(4) 0.069(2) Uani 1 1 d . . .
H19 H 0.2250 0.4010 0.4820 0.083 Uiso 1 1 calc R . .
C20 C 0.2529(5) 0.3196(3) 0.4157(3) 0.0469(12) Uani 1 1 d . . .
H20 H 0.2117 0.2821 0.4347 0.056 Uiso 1 1 calc R . .
C21 C 0.3078(4) 0.3053(3) 0.3607(2) 0.0316(9) Uani 1 1 d . . .
H21 H 0.3062 0.2567 0.3427 0.038 Uiso 1 1 calc R . .
C22 C 0.3658(3) 0.3599(2) 0.3304(2) 0.0240(7) Uani 1 1 d . . .
C23 C 0.6705(4) 0.3458(3) 0.4038(2) 0.0299(9) Uani 1 1 d . . .
C24 C 0.6738(3) 0.2729(2) 0.3751(2) 0.0278(8) Uani 1 1 d . . .
C25 C 0.7475(3) 0.2761(3) 0.3245(2) 0.0310(9) Uani 1 1 d . . .
C26 C 0.7878(3) 0.3501(3) 0.3203(2) 0.0330(9) Uani 1 1 d . . .
C27 C 0.7405(4) 0.3924(3) 0.3704(2) 0.0347(10) Uani 1 1 d . . .
C28 C 0.6096(5) 0.3658(4) 0.4623(2) 0.0471(13) Uani 1 1 d . . .
H28A H 0.6593 0.3536 0.5069 0.071 Uiso 1 1 calc R . .
H28B H 0.5367 0.3383 0.4577 0.071 Uiso 1 1 calc R . .
H28C H 0.5931 0.4186 0.4607 0.071 Uiso 1 1 calc R . .
C29 C 0.6117(4) 0.2069(3) 0.3965(3) 0.0440(12) Uani 1 1 d . . .
H29A H 0.6034 0.1699 0.3596 0.066 Uiso 1 1 calc R . .
H29B H 0.5348 0.2216 0.4045 0.066 Uiso 1 1 calc R . .
H29C H 0.6566 0.1863 0.4395 0.066 Uiso 1 1 calc R . .
C30 C 0.7768(5) 0.2131(3) 0.2821(3) 0.0465(13) Uani 1 1 d . . .
H30A H 0.8481 0.1894 0.3062 0.070 Uiso 1 1 calc R . .
H30B H 0.7885 0.2310 0.2366 0.070 Uiso 1 1 calc R . .
H30C H 0.7131 0.1774 0.2757 0.070 Uiso 1 1 calc R . .
C31 C 0.8732(4) 0.3761(4) 0.2771(3) 0.0523(15) Uani 1 1 d . . .
H31A H 0.9519 0.3725 0.3043 0.078 Uiso 1 1 calc R . .
H31B H 0.8565 0.4273 0.2634 0.078 Uiso 1 1 calc R . .
H31C H 0.8669 0.3454 0.2353 0.078 Uiso 1 1 calc R . .
C32 C 0.7615(5) 0.4722(3) 0.3854(3) 0.0567(16) Uani 1 1 d . . .
H32A H 0.6955 0.4930 0.4031 0.085 Uiso 1 1 calc R . .
H32B H 0.7705 0.4977 0.3425 0.085 Uiso 1 1 calc R . .
H32C H 0.8323 0.4781 0.4203 0.085 Uiso 1 1 calc R . .
C33 C 0.8746(4) 0.2580(3) 0.5546(2) 0.0422(12) Uani 1 1 d . . .
C34 C 0.9205(4) 0.3166(4) 0.5222(3) 0.0512(14) Uani 1 1 d . . .
H34 H 0.9147 0.3652 0.5391 0.061 Uiso 1 1 calc R . .
C35 C 0.9744(4) 0.3046(4) 0.4655(3) 0.0550(17) Uani 1 1 d . . .
H35 H 1.0066 0.3446 0.4442 0.066 Uiso 1 1 calc R . .
C36 C 0.9806(4) 0.2352(5) 0.4407(3) 0.062(2) Uani 1 1 d . . .
H36 H 1.0174 0.2268 0.4019 0.075 Uiso 1 1 calc R . .
C37 C 0.9341(4) 0.1769(4) 0.4711(3) 0.0542(16) Uani 1 1 d . . .
H37 H 0.9376 0.1292 0.4519 0.065 Uiso 1 1 calc R . .
C38 C 0.8813(3) 0.1860(3) 0.5300(2) 0.0398(11) Uani 1 1 d . . .
C39 C 0.8392(4) 0.1191(3) 0.5625(2) 0.0391(11) Uani 1 1 d . . .
C40 C 0.8970(4) 0.0520(4) 0.5599(3) 0.0518(15) Uani 1 1 d . . .
H40 H 0.9649 0.0511 0.5398 0.062 Uiso 1 1 calc R . .
C41 C 0.8603(5) -0.0120(4) 0.5847(4) 0.0583(16) Uani 1 1 d . . .
H41 H 0.9021 -0.0563 0.5816 0.070 Uiso 1 1 calc R . .
C42 C 0.7617(5) -0.0124(3) 0.6146(3) 0.0492(13) Uani 1 1 d . . .
H42 H 0.7346 -0.0570 0.6313 0.059 Uiso 1 1 calc R . .
C43 C 0.7040(4) 0.0520(3) 0.6198(2) 0.0411(11) Uani 1 1 d . . .
H43 H 0.6376 0.0515 0.6413 0.049 Uiso 1 1 calc R . .
C44 C 0.7390(4) 0.1183(3) 0.5947(2) 0.0347(10) Uani 1 1 d . . .
C45 C 0.0230(12) 0.3740(6) 0.6853(7) 0.096(5) Uani 0.662(9) 1 d PD A 1
H45A H -0.0326 0.3333 0.6721 0.116 Uiso 0.662(9) 1 calc PR A 1
H45B H 0.0788 0.3734 0.6528 0.116 Uiso 0.662(9) 1 calc PR A 1
C45A C -0.0188(14) 0.3995(13) 0.7111(13) 0.098(11) Uani 0.338(9) 1 d PDU A 2
H45C H -0.0339 0.4129 0.7578 0.118 Uiso 0.338(9) 1 calc PR A 2
H45D H -0.0641 0.3546 0.6960 0.118 Uiso 0.338(9) 1 calc PR A 2
Cl1A Cl -0.0696(8) 0.4715(6) 0.6523(7) 0.082(3) Uani 0.338(9) 1 d PD A 2
Cl2A Cl 0.1282(7) 0.3796(4) 0.7181(5) 0.095(3) Uani 0.338(9) 1 d PD A 2
Cl1 Cl -0.0516(7) 0.4564(4) 0.6764(5) 0.141(3) Uani 0.662(9) 1 d PDU A 1
Cl2 Cl 0.0969(5) 0.3597(5) 0.7686(3) 0.184(4) Uani 0.662(9) 1 d PDU A 1
O1 O 0.5238(2) 0.43927(15) 0.24031(14) 0.0226(5) Uani 1 1 d . . .
O2 O 0.4204(2) 0.33413(15) 0.27986(13) 0.0207(5) Uani 1 1 d . . .
O3 O 0.5405(2) 0.31478(15) 0.19311(13) 0.0216(5) Uani 1 1 d D . .
H3A H 0.580(4) 0.322(3) 0.163(2) 0.032 Uiso 1 1 d D . .
O4 O 0.8260(3) 0.2728(2) 0.6104(2) 0.0496(9) Uani 1 1 d . . .
O5 O 0.6783(3) 0.1791(2) 0.60021(18) 0.0391(7) Uani 1 1 d . . .
H5 H 0.7206 0.2160 0.5984 0.059 Uiso 1 1 calc R . .

loop_
_atom_site_aniso_label
_atom_site_aniso_U_11
_atom_site_aniso_U_22
_atom_site_aniso_U_33
_atom_site_aniso_U_23
_atom_site_aniso_U_13
_atom_site_aniso_U_12
Ir1 0.01789(7) 0.02407(7) 0.01550(6) 0.00119(5) 0.00326(4) 0.00017(5)
Ir2 0.01704(7) 0.02499(7) 0.01817(7) -0.00039(5) 0.00222(5) 0.00039(5)
C1 0.0213(19) 0.053(3) 0.0225(18) 0.0067(17) 0.0009(14) 0.0036(17)
C2 0.0233(18) 0.044(2) 0.0219(17) -0.0007(17) -0.0016(14) -0.0041(16)
C3 0.0271(19) 0.038(2) 0.0177(16) 0.0018(15) 0.0025(14) -0.0010(16)
C4 0.034(2) 0.036(2) 0.0177(16) 0.0072(15) 0.0015(14) 0.0046(17)
C5 0.030(2) 0.043(2) 0.0220(18) -0.0010(16) -0.0022(15) 0.0158(18)
C6 0.021(2) 0.088(4) 0.035(3) 0.010(3) 0.0054(18) -0.002(2)
C7 0.045(3) 0.044(3) 0.038(2) -0.001(2) -0.008(2) -0.016(2)
C8 0.041(3) 0.052(3) 0.0220(19) -0.0051(18) 0.0086(17) 0.002(2)
C9 0.055(3) 0.037(2) 0.033(2) 0.0127(19) 0.003(2) -0.002(2)
C10 0.050(3) 0.057(3) 0.040(3) -0.001(2) 0.003(2) 0.030(3)
C11 0.0268(18) 0.0195(16) 0.0255(17) -0.0013(14) -0.0006(14) -0.0011(14)
C12 0.037(2) 0.0265(19) 0.031(2) 0.0014(16) 0.0006(17) -0.0052(17)
C13 0.056(3) 0.0224(19) 0.039(2) -0.0015(17) -0.003(2) -0.0072(19)
C14 0.085(4) 0.028(2) 0.042(3) -0.011(2) 0.008(3) 0.005(3)
C15 0.065(3) 0.035(2) 0.031(2) -0.0097(19) 0.015(2) 0.003(2)
C16 0.0304(19) 0.0259(18) 0.0208(16) -0.0043(14) -0.0004(14) 0.0031(15)
C17 0.0272(19) 0.035(2) 0.0264(18) -0.0037(16) 0.0093(15) 0.0011(16)
C18 0.078(4) 0.052(3) 0.062(4) -0.013(3) 0.050(3) -0.003(3)
C19 0.088(5) 0.071(4) 0.067(4) -0.010(3) 0.062(4) -0.009(4)
C20 0.043(3) 0.059(3) 0.045(3) 0.004(3) 0.027(2) -0.008(2)
C21 0.0269(19) 0.041(2) 0.0281(19) 0.0051(17) 0.0094(15) -0.0024(17)
C22 0.0190(17) 0.035(2) 0.0186(16) 0.0016(14) 0.0060(13) 0.0013(14)
C23 0.0252(19) 0.043(2) 0.0181(17) -0.0034(15) -0.0040(14) 0.0024(16)
C24 0.0247(18) 0.037(2) 0.0193(16) 0.0048(15) -0.0014(13) 0.0041(15)
C25 0.0236(18) 0.045(2) 0.0227(18) 0.0044(16) 0.0010(14) 0.0111(17)
C26 0.0175(17) 0.051(3) 0.029(2) 0.0089(18) -0.0012(14) -0.0007(17)
C27 0.024(2) 0.042(3) 0.034(2) -0.0050(19) -0.0046(16) -0.0028(17)
C28 0.038(3) 0.081(4) 0.0199(19) -0.009(2) 0.0009(18) 0.009(3)
C29 0.044(3) 0.048(3) 0.036(2) 0.016(2) -0.003(2) -0.003(2)
C30 0.045(3) 0.056(3) 0.037(3) -0.005(2) 0.003(2) 0.024(2)
C31 0.024(2) 0.090(5) 0.041(3) 0.014(3) 0.0016(19) -0.006(2)
C32 0.045(3) 0.047(3) 0.069(4) -0.014(3) -0.015(3) -0.010(2)
C33 0.026(2) 0.073(4) 0.028(2) 0.001(2) 0.0059(16) 0.001(2)
C34 0.027(2) 0.077(4) 0.049(3) 0.016(3) 0.005(2) 0.004(2)
C35 0.023(2) 0.103(5) 0.038(3) 0.023(3) 0.0026(19) -0.001(3)
C36 0.027(2) 0.132(7) 0.028(2) 0.003(3) 0.0055(18) -0.010(3)
C37 0.023(2) 0.111(5) 0.030(2) -0.018(3) 0.0072(17) -0.007(3)
C38 0.0178(18) 0.078(4) 0.0233(19) -0.003(2) 0.0021(14) 0.000(2)
C39 0.023(2) 0.066(3) 0.028(2) -0.014(2) 0.0048(16) -0.0010(19)
C40 0.029(2) 0.072(4) 0.056(3) -0.024(3) 0.010(2) 0.005(2)
C41 0.044(3) 0.060(4) 0.072(4) -0.019(3) 0.014(3) 0.011(3)
C42 0.047(3) 0.050(3) 0.050(3) -0.010(3) 0.009(2) 0.004(2)
C43 0.035(2) 0.057(3) 0.033(2) -0.011(2) 0.0101(18) 0.001(2)
C44 0.025(2) 0.054(3) 0.0252(19) -0.0116(18) 0.0062(15) -0.0003(18)
C45 0.083(10) 0.091(10) 0.119(12) -0.059(9) 0.026(9) -0.026(7)
C45A 0.13(2) 0.060(14) 0.13(2) -0.024(15) 0.10(2) -0.031(15)
Cl1A 0.047(3) 0.063(4) 0.130(7) 0.016(4) 0.002(4) -0.012(3)
Cl2A 0.091(5) 0.073(4) 0.125(8) -0.027(4) 0.034(5) 0.003(3)
Cl1 0.142(5) 0.082(4) 0.233(9) -0.054(5) 0.124(6) -0.018(3)
Cl2 0.113(4) 0.343(10) 0.091(4) -0.092(5) 0.009(3) -0.082(5)
O1 0.0231(12) 0.0222(12) 0.0232(12) -0.0007(10) 0.0060(10) -0.0022(10)
O2 0.0202(12) 0.0257(13) 0.0165(11) 0.0019(9) 0.0043(9) -0.0013(10)
O3 0.0212(12) 0.0248(13) 0.0201(12) -0.0005(10) 0.0071(9) -0.0009(10)
O4 0.050(2) 0.061(2) 0.045(2) -0.0089(18) 0.0258(17) -0.0096(18)
O5 0.0303(16) 0.052(2) 0.0393(18) -0.0020(16) 0.0188(14) 0.0014(15)

loop_
_atom_type_symbol
_atom_type_description
_atom_type_scat_dispersion_real
_atom_type_scat_dispersion_imag
_atom_type_scat_source
C C 0.0033 0.0016 'International Tables Vol C Tables 4.2.6.8 and 6.1.1.4'
H H 0.0000 0.0000 'International Tables Vol C Tables 4.2.6.8 and 6.1.1.4'
O O 0.0106 0.0060 'International Tables Vol C Tables 4.2.6.8 and 6.1.1.4'
Cl Cl 0.1484 0.1585 'International Tables Vol C Tables 4.2.6.8 and 6.1.1.4'
Ir Ir -1.4442 7.9887 'International Tables Vol C Tables 4.2.6.8 and 6.1.1.4'

loop_
_geom_angle_atom_site_label_1
_geom_angle_atom_site_label_2
_geom_angle_atom_site_label_3
_geom_angle
O3 Ir1 O2 70.85(10)
O3 Ir1 C2 110.70(15)
O2 Ir1 C2 116.85(14)
O3 Ir1 C3 103.39(14)
O2 Ir1 C3 153.89(14)
C2 Ir1 C3 39.87(16)
O3 Ir1 C4 127.44(14)
O2 Ir1 C4 160.44(14)
C2 Ir1 C4 66.44(18)
C3 Ir1 C4 38.97(17)
O3 Ir1 O1 72.11(10)
O2 Ir1 O1 70.91(10)
C2 Ir1 O1 172.17(14)
C3 Ir1 O1 132.86(14)
C4 Ir1 O1 105.92(14)
O3 Ir1 C5 167.23(14)
O2 Ir1 C5 121.85(14)
C2 Ir1 C5 66.15(18)
C3 Ir1 C5 65.92(16)
C4 Ir1 C5 39.81(16)
O1 Ir1 C5 109.43(15)
O3 Ir1 C1 145.37(16)
O2 Ir1 C1 103.72(13)
C2 Ir1 C1 39.70(17)
C3 Ir1 C1 65.97(16)
C4 Ir1 C1 65.74(17)
O1 Ir1 C1 140.08(15)
C5 Ir1 C1 38.49(18)
O3 Ir1 Ir2 41.09(7)
O2 Ir1 Ir2 43.24(7)
C2 Ir1 Ir2 143.79(13)
C3 Ir1 Ir2 142.99(12)
C4 Ir1 Ir2 144.42(12)
O1 Ir1 Ir2 42.60(7)
C5 Ir1 Ir2 146.95(11)
C1 Ir1 Ir2 146.94(11)
O3 Ir2 O1 72.60(11)
O3 Ir2 C25 103.07(14)
O1 Ir2 C25 152.25(14)
O3 Ir2 C26 114.42(15)
O1 Ir2 C26 116.13(15)
C25 Ir2 C26 39.54(18)
O3 Ir2 C24 123.68(14)
O1 Ir2 C24 162.06(14)
C25 Ir2 C24 39.26(16)
C26 Ir2 C24 66.44(17)
O3 Ir2 O2 70.43(10)
O1 Ir2 O2 71.06(10)
C25 Ir2 O2 134.46(15)
C26 Ir2 O2 171.95(14)
C24 Ir2 O2 105.58(13)
O3 Ir2 C27 150.34(15)
O1 Ir2 C27 104.36(15)
C25 Ir2 C27 65.45(18)
C26 Ir2 C27 39.23(19)
C24 Ir2 C27 65.69(17)
O2 Ir2 C27 137.69(15)
O3 Ir2 C23 162.81(15)
O1 Ir2 C23 123.62(14)
C25 Ir2 C23 65.54(16)
C26 Ir2 C23 65.78(17)
C24 Ir2 C23 39.45(17)
O2 Ir2 C23 107.58(14)
C27 Ir2 C23 38.63(18)
O3 Ir2 Ir1 41.03(7)
O1 Ir2 Ir1 43.27(7)
C25 Ir2 Ir1 143.47(12)
C26 Ir2 Ir1 144.98(12)
C24 Ir2 Ir1 143.55(11)
O2 Ir2 Ir1 42.78(7)
C27 Ir2 Ir1 147.45(13)
C23 Ir2 Ir1 146.37(12)
C5 C1 C2 108.6(4)
C5 C1 C6 126.0(5)
C2 C1 C6 125.4(5)
C5 C1 Ir1 70.7(2)
C2 C1 Ir1 68.9(2)
C6 C1 Ir1 125.0(3)
C3 C2 C1 107.0(4)
C3 C2 C7 127.1(4)
C1 C2 C7 125.9(4)
C3 C2 Ir1 70.3(2)
C1 C2 Ir1 71.4(2)
C7 C2 Ir1 126.2(3)
C4 C3 C2 108.5(4)
C4 C3 C8 125.6(4)
C2 C3 C8 125.8(4)
C4 C3 Ir1 70.6(2)
C2 C3 Ir1 69.8(2)
C8 C3 Ir1 125.0(3)
C3 C4 C5 108.0(4)
C3 C4 C9 126.6(4)
C5 C4 C9 125.3(4)
C3 C4 Ir1 70.4(2)
C5 C4 Ir1 71.0(2)
C9 C4 Ir1 124.1(3)
C1 C5 C4 107.8(4)
C1 C5 C10 127.2(5)
C4 C5 C10 124.9(5)
C1 C5 Ir1 70.8(2)
C4 C5 Ir1 69.2(2)
C10 C5 Ir1 127.7(3)
O1 C11 C12 114.6(4)
O1 C11 C16 124.7(3)
C12 C11 C16 120.7(4)
C13 C12 C11 122.1(4)
C14 C13 C12 118.1(5)
C13 C14 C15 120.6(5)
C14 C15 C16 124.0(5)
C15 C16 C11 114.4(4)
C15 C16 C17 117.9(4)
C11 C16 C17 127.7(4)
C22 C17 C18 113.5(4)
C22 C17 C16 128.6(4)
C18 C17 C16 117.9(4)
C19 C18 C17 124.8(5)
C18 C19 C20 119.6(5)
C21 C20 C19 118.3(5)
C20 C21 C22 122.0(5)
O2 C22 C21 113.2(4)
O2 C22 C17 125.2(4)
C21 C22 C17 121.5(4)
C27 C23 C24 108.1(4)
C27 C23 C28 126.9(5)
C24 C23 C28 124.8(5)
C27 C23 Ir2 70.6(2)
C24 C23 Ir2 69.6(2)
C28 C23 Ir2 128.6(3)
C25 C24 C23 107.1(4)
C25 C24 C29 127.6(4)
C23 C24 C29 125.2(4)
C25 C24 Ir2 70.0(2)
C23 C24 Ir2 70.9(2)
C29 C24 Ir2 125.0(3)
C24 C25 C26 109.0(4)
C24 C25 C30 125.7(5)
C26 C25 C30 125.4(4)
C24 C25 Ir2 70.7(2)
C26 C25 Ir2 70.4(2)
C30 C25 Ir2 124.3(3)
C27 C26 C25 107.0(4)
C27 C26 C31 126.6(5)
C25 C26 C31 126.1(5)
C27 C26 Ir2 71.2(2)
C25 C26 Ir2 70.1(2)
C31 C26 Ir2 128.6(3)
C23 C27 C26 108.8(4)
C23 C27 C32 125.4(5)
C26 C27 C32 125.8(5)
C23 C27 Ir2 70.7(2)
C26 C27 Ir2 69.6(2)
C32 C27 Ir2 125.9(3)
O4 C33 C34 118.0(5)
O4 C33 C38 121.5(5)
C34 C33 C38 120.5(5)
C35 C34 C33 120.7(7)
C36 C35 C34 119.4(6)
C35 C36 C37 120.7(5)
C36 C37 C38 122.0(6)
C33 C38 C37 116.6(5)
C33 C38 C39 124.8(4)
C37 C38 C39 118.5(5)
C40 C39 C44 116.7(5)
C40 C39 C38 119.6(4)
C44 C39 C38 123.7(5)
C41 C40 C39 123.1(5)
C40 C41 C42 119.7(6)
C43 C42 C41 119.2(6)
C42 C43 C44 122.4(5)
O5 C44 C43 119.7(4)
O5 C44 C39 121.5(5)
C43 C44 C39 118.8(5)
Cl2 C45 Cl1 112.6(8)
Cl2A C45A Cl1A 114.5(11)
C11 O1 Ir2 121.0(2)
C11 O1 Ir1 120.6(2)
Ir2 O1 Ir1 94.13(10)
C22 O2 Ir1 123.1(2)
C22 O2 Ir2 117.9(2)
Ir1 O2 Ir2 93.98(10)
Ir1 O3 Ir2 97.88(11)

loop_
_geom_bond_atom_site_label_1
_geom_bond_atom_site_label_2
_geom_bond_distance
Ir1 O3 2.057(3)
Ir1 O2 2.113(3)
Ir1 C2 2.118(4)
Ir1 C3 2.125(4)
Ir1 C4 2.127(4)
Ir1 O1 2.133(3)
Ir1 C5 2.151(4)
Ir1 C1 2.152(4)
Ir1 Ir2 3.1042(2)
Ir2 O3 2.060(3)
Ir2 O1 2.107(3)
Ir2 C25 2.119(4)
Ir2 C26 2.123(4)
Ir2 C24 2.128(4)
Ir2 O2 2.132(3)
Ir2 C27 2.145(4)
Ir2 C23 2.146(4)
C1 C5 1.418(7)
C1 C2 1.450(6)
C1 C6 1.492(6)
C2 C3 1.447(6)
C2 C7 1.495(7)
C3 C4 1.418(6)
C3 C8 1.489(6)
C4 C5 1.457(6)
C4 C9 1.500(6)
C5 C10 1.482(7)
C11 O1 1.364(5)
C11 C12 1.397(6)
C11 C16 1.420(6)
C12 C13 1.370(6)
C13 C14 1.363(8)
C14 C15 1.378(8)
C15 C16 1.393(6)
C16 C17 1.498(6)
C17 C22 1.414(6)
C17 C18 1.415(6)
C18 C19 1.372(8)
C19 C20 1.381(8)
C20 C21 1.374(6)
C21 C22 1.395(6)
C22 O2 1.355(5)
C23 C27 1.419(7)
C23 C24 1.443(6)
C23 C28 1.499(6)
C24 C25 1.427(6)
C24 C29 1.503(6)
C25 C26 1.435(7)
C25 C30 1.492(6)
C26 C27 1.433(7)
C26 C31 1.498(7)
C27 C32 1.492(7)
C33 O4 1.346(6)
C33 C34 1.397(8)
C33 C38 1.404(8)
C34 C35 1.389(8)
C35 C36 1.360(10)
C36 C37 1.375(9)
C37 C38 1.412(6)
C38 C39 1.498(8)
C39 C40 1.402(8)
C39 C44 1.430(6)
C40 C41 1.361(9)
C41 C42 1.387(8)
C42 C43 1.367(7)
C43 C44 1.392(7)
C44 O5 1.330(6)
C45 Cl2 1.718(11)
C45 Cl1 1.728(11)
C45A Cl2A 1.742(14)
C45A Cl1A 1.773(14)
